data_7052627
loop_
_publ_author_name
'Kostakis, George E.'
'Casella, Luigi'
'Boudalis, Athanassios K.'
'Monzani, Enrico'
'Plakatouras, John C.'

_publ_section_title
;
 Structural variation from 1D chains to 3D networks: a systematic study
 of coordination number effect on the construction of coordination
 polymers using the terepthaloylbisglycinate ligand
;
_journal_issue 5
_journal_name_full 'New Journal of Chemistry'
_journal_page_first 1060
_journal_paper_doi 10.1039/c0nj01009j
_journal_volume 35
_journal_year 2011
_chemical_compound_source 'synthesis as described'
_chemical_formula_moiety 'C12 H16 Cd1 N2 O9, 2(H2 O)'
_chemical_formula_sum 'C12 H20 Cd N2 O11'
_chemical_formula_weight 480.7
_chemical_name_common 'Compound X'
_chemical_name_systematic
;
?
;
_space_group_IT_number 15
_symmetry_cell_setting monoclinic
_symmetry_space_group_name_Hall '-C 2yc'
_symmetry_space_group_name_H-M 'C 1 2/c 1'
_atom_sites_solution_hydrogens geom
_atom_sites_solution_primary direct
_atom_sites_solution_secondary difmap
_audit_conform_dict_location ftp://ftp.iucr.org/pub/cif_core.dic
_audit_conform_dict_name cif_core.dic
_audit_conform_dict_version 2.2
_audit_creation_date 2005-02-28T17:09:07-00:00
_audit_creation_method 'WinGX routine CIF_UPDATE'
_cell_angle_alpha 90.00
_cell_angle_beta 93.8408(14)
_cell_angle_gamma 90.00
_cell_formula_units_Z 4
_cell_length_a 6.9224(2)
_cell_length_b 7.9698(2)
_cell_length_c 30.1896(8)
_cell_measurement_reflns_used 15322
_cell_measurement_temperature 120(2)
_cell_measurement_theta_max 27.485
_cell_measurement_theta_min 1
_cell_measurement_wavelength 0.71073
_cell_volume 1661.82(8)
_computing_cell_refinement 'HKL Scalepack (Otwinowski & Minor 1997)'
_computing_data_collection 'Collect (Nonius BV, 1997-2000)'
_computing_data_reduction 'HKL Denzo and Scalepack (Otwinowski & Minor 1997)'
_computing_molecular_graphics 'Ortep-3 for Windows (Farrugia, 1997)'
_computing_publication_material 'WinGX publication routines (Farrugia, 1999)'
_computing_structure_refinement 'SHELXL-97 (Sheldrick, 1997)'
_computing_structure_solution 'SHELXS-97 (Sheldrick, 1997)'
_diffrn_ambient_temperature 120(2)
_diffrn_measured_fraction_theta_full 0.985
_diffrn_measured_fraction_theta_max 0.985
_diffrn_measurement_device '95mm CCD camera on \k-goniostat'
_diffrn_measurement_device_type KappaCCD
_diffrn_measurement_method 'CCD; rotation images'
_diffrn_orient_matrix_type 'by Nonius Collect from scalepack cell'
_diffrn_orient_matrix_UB_11 -0.11874
_diffrn_orient_matrix_UB_12 0.14927E-2
_diffrn_orient_matrix_UB_13 0.171256E-1
_diffrn_orient_matrix_UB_21 -0.799206E-1
_diffrn_orient_matrix_UB_22 -0.35099E-1
_diffrn_orient_matrix_UB_23 -0.272472E-1
_diffrn_orient_matrix_UB_31 0.218163E-1
_diffrn_orient_matrix_UB_32 -0.120455
_diffrn_orient_matrix_UB_33 0.81517E-2
_diffrn_radiation_monochromator graphite
_diffrn_radiation_probe x-ray
_diffrn_radiation_type MoK\a
_diffrn_radiation_wavelength 0.71069
_diffrn_reflns_av_R_equivalents 0.0326
_diffrn_reflns_av_unetI/netI 0.0271
_diffrn_reflns_limit_h_max 8
_diffrn_reflns_limit_h_min -8
_diffrn_reflns_limit_k_max 10
_diffrn_reflns_limit_k_min 0
_diffrn_reflns_limit_l_max 38
_diffrn_reflns_limit_l_min 0
_diffrn_reflns_number 7402
_diffrn_reflns_reduction_process
;
Scaled and merged with SORTAV
R.H. Blessing, (1987) Cryst. Rev. 1, 3-58
R.H. Blessing, (1989) J. Appl. Cryst. 22, 396-397
;
_diffrn_reflns_theta_full 27.46
_diffrn_reflns_theta_max 27.46
_diffrn_reflns_theta_min 3.9
_exptl_absorpt_coefficient_mu 1.379
_exptl_absorpt_correction_T_max 0.8216
_exptl_absorpt_correction_T_min 0.7776
_exptl_absorpt_correction_type multi-scan
_exptl_absorpt_process_details
;
R.H. Blessing, Acta Cryst. (1995), A51, 33-38
;
_exptl_crystal_colour colourless
_exptl_crystal_density_diffrn 1.921
_exptl_crystal_density_method 'not measured'
_exptl_crystal_description prism
_exptl_crystal_F_000 968
_exptl_crystal_size_max 0.20
_exptl_crystal_size_mid 0.18
_exptl_crystal_size_min 0.09
_refine_diff_density_max 0.59
_refine_diff_density_min -0.399
_refine_diff_density_rms 0.076
_refine_ls_extinction_method none
_refine_ls_goodness_of_fit_ref 1.093
_refine_ls_hydrogen_treatment mixed
_refine_ls_matrix_type full
_refine_ls_number_parameters 159
_refine_ls_number_reflns 1865
_refine_ls_number_restraints 0
_refine_ls_restrained_S_all 1.093
_refine_ls_R_factor_all 0.0246
_refine_ls_R_factor_gt 0.0212
_refine_ls_shift/su_max 0
_refine_ls_shift/su_mean 0
_refine_ls_structure_factor_coef Fsqd
_refine_ls_weighting_details 'calc w=1/[\s^2^(Fo^2^)+(0.0160P)^2^+2.8586P] where P=(Fo^2^+2Fc^2^)/3'
_refine_ls_weighting_scheme calc
_refine_ls_wR_factor_gt 0.046
_refine_ls_wR_factor_ref 0.047
_reflns_number_gt 1754
_reflns_number_total 1865
_reflns_threshold_expression >2sigma(I)
_cod_data_source_file c0nj01009j.txt
_cod_data_source_block km0405
_cod_original_sg_symbol_H-M 'C 2/c'
_cod_database_code 7052627

loop_
_symmetry_equiv_pos_as_xyz
'x, y, z'
'-x, y, -z+1/2'
'x+1/2, y+1/2, z'
'-x+1/2, y+1/2, -z+1/2'
'-x, -y, -z'
'x, -y, z-1/2'
'-x+1/2, -y+1/2, -z'
'x+1/2, -y+1/2, z-1/2'

loop_
_atom_site_label
_atom_site_type_symbol
_atom_site_fract_x
_atom_site_fract_y
_atom_site_fract_z
_atom_site_U_iso_or_equiv
_atom_site_adp_type
_atom_site_occupancy
_atom_site_symmetry_multiplicity
_atom_site_calc_flag
_atom_site_refinement_flags
_atom_site_disorder_assembly
_atom_site_disorder_group
Cd1 Cd 0.5 0.17901(2) 0.25 0.01335(7) Uani 1 2 d S . .
O1 O 0.37740(19) 0.36786(17) 0.20081(4) 0.0153(3) Uani 1 1 d . . .
O2 O 0.2693(2) 0.12189(17) 0.17507(5) 0.0188(3) Uani 1 1 d . . .
O3 O 0.3736(2) 0.19895(17) 0.07460(5) 0.0174(3) Uani 1 1 d . . .
O4 O 0.7642(2) 0.18372(18) 0.20634(5) 0.0142(3) Uani 1 1 d . . .
O5 O 0.5 -0.0946(3) 0.25 0.0206(5) Uani 1 2 d S . .
O6 O 0.1916(2) -0.1740(2) 0.12444(5) 0.0168(3) Uani 1 1 d . . .
N1 N 0.0858(3) 0.2755(2) 0.09943(5) 0.0158(4) Uani 1 1 d . . .
C1 C 0.2795(3) 0.2771(2) 0.17236(6) 0.0128(4) Uani 1 1 d . . .
C2 C 0.1745(3) 0.3765(3) 0.13490(6) 0.0151(4) Uani 1 1 d . . .
C3 C 0.1946(3) 0.1941(2) 0.07117(6) 0.0135(4) Uani 1 1 d . . .
C4 C 0.0888(3) 0.0951(2) 0.03470(6) 0.0129(4) Uani 1 1 d . . .
C5 C -0.1129(3) 0.0925(3) 0.02751(7) 0.0170(4) Uani 1 1 d . . .
C6 C -0.1992(3) -0.0013(3) -0.00695(6) 0.0161(4) Uani 1 1 d . . .
H2A H 0.075(3) 0.435(3) 0.1472(7) 0.015(5) Uiso 1 1 d . . .
H2B H 0.267(3) 0.456(3) 0.1233(7) 0.017(6) Uiso 1 1 d . . .
H5 H -0.189(3) 0.150(3) 0.0457(8) 0.018(6) Uiso 1 1 d . . .
H6 H -0.331(4) -0.001(3) -0.0113(8) 0.025(6) Uiso 1 1 d . . .
H1W H 0.743(3) 0.218(3) 0.1807(9) 0.020(6) Uiso 1 1 d . . .
H2W H 0.812(4) 0.092(4) 0.2027(10) 0.040(8) Uiso 1 1 d . . .
H3W H 0.185(4) -0.082(4) 0.1332(10) 0.039(9) Uiso 1 1 d . . .
H4W H 0.102(4) -0.203(4) 0.1111(10) 0.037(9) Uiso 1 1 d . . .
H5W H 0.576(4) -0.155(3) 0.2644(9) 0.033(8) Uiso 1 1 d . . .
H1N H -0.034(4) 0.274(3) 0.0971(8) 0.023(6) Uiso 1 1 d . . .

loop_
_atom_site_aniso_label
_atom_site_aniso_U_11
_atom_site_aniso_U_22
_atom_site_aniso_U_33
_atom_site_aniso_U_23
_atom_site_aniso_U_13
_atom_site_aniso_U_12
Cd1 0.01508(11) 0.01081(11) 0.01395(11) 0 -0.00065(7) 0
O1 0.0160(7) 0.0145(7) 0.0148(6) -0.0017(5) -0.0042(5) 0.0019(5)
O2 0.0232(8) 0.0124(7) 0.0204(7) 0.0002(6) -0.0013(6) 0.0000(6)
O3 0.0148(7) 0.0194(7) 0.0175(7) -0.0035(6) -0.0022(6) -0.0019(5)
O4 0.0165(7) 0.0110(7) 0.0149(7) -0.0010(6) 0.0004(6) 0.0022(6)
O5 0.0169(10) 0.0087(10) 0.0347(12) 0 -0.0099(9) 0
O6 0.0166(7) 0.0151(8) 0.0181(7) -0.0016(6) -0.0023(6) 0.0002(6)
N1 0.0132(9) 0.0177(9) 0.0159(8) -0.0050(7) -0.0041(7) 0.0006(7)
C1 0.0113(9) 0.0157(10) 0.0116(8) -0.0019(7) 0.0026(7) 0.0021(7)
C2 0.0155(10) 0.0149(10) 0.0144(9) -0.0030(8) -0.0019(8) 0.0016(8)
C3 0.0152(9) 0.0114(9) 0.0136(9) 0.0024(7) -0.0019(7) -0.0004(7)
C4 0.0166(9) 0.0096(9) 0.0124(9) 0.0013(7) -0.0014(7) -0.0006(7)
C5 0.0181(10) 0.0174(10) 0.0155(9) -0.0036(8) 0.0012(8) 0.0022(8)
C6 0.0120(9) 0.0182(10) 0.0177(9) -0.0013(8) -0.0013(8) -0.0002(7)

loop_
_atom_type_symbol
_atom_type_description
_atom_type_scat_dispersion_real
_atom_type_scat_dispersion_imag
_atom_type_scat_source
C C 0.0033 0.0016 'International Tables Vol C Tables 4.2.6.8 and 6.1.1.4'
H H 0 0 'International Tables Vol C Tables 4.2.6.8 and 6.1.1.4'
N N 0.0061 0.0033 'International Tables Vol C Tables 4.2.6.8 and 6.1.1.4'
O O 0.0106 0.006 'International Tables Vol C Tables 4.2.6.8 and 6.1.1.4'
Cd Cd -0.8075 1.2024 'International Tables Vol C Tables 4.2.6.8 and 6.1.1.4'

loop_
_exptl_crystal_face_index_h
_exptl_crystal_face_index_k
_exptl_crystal_face_index_l
_exptl_crystal_face_perp_dist
1 0 0 0.11
-1 0 0 0.07
0 1 0 0.1
0 -1 0 0.1
0 0 1 0.02
0 0 -1 0.07
1 1 0 0.11
-1 -1 0 0.07

loop_
_geom_angle_atom_site_label_1
_geom_angle_atom_site_label_2
_geom_angle_atom_site_label_3
_geom_angle
_geom_angle_site_symmetry_1
_geom_angle_site_symmetry_3
_geom_angle_publ_flag
O5 Cd1 O1 132.19(4) . 2_655 ?
O5 Cd1 O1 132.19(4) . . ?
O1 Cd1 O1 95.62(8) 2_655 . ?
O5 Cd1 O4 90.92(4) . . ?
O1 Cd1 O4 95.02(6) 2_655 . ?
O1 Cd1 O4 83.73(6) . . ?
O5 Cd1 O4 90.92(4) . 2_655 ?
O1 Cd1 O4 83.73(6) 2_655 2_655 ?
O1 Cd1 O4 95.02(6) . 2_655 ?
O4 Cd1 O4 178.15(7) . 2_655 ?
C1 O1 Cd1 102.98(12) . . ?
Cd1 O4 H1W 116.2(17) . . ?
Cd1 O4 H2W 114(2) . . ?
H1W O4 H2W 103(3) . . ?
Cd1 O5 H5W 126.1(19) . . ?
H3W O6 H4W 114(3) . . ?
C3 N1 C2 120.83(18) . . ?
C3 N1 H1N 122.7(18) . . ?
C2 N1 H1N 116.4(18) . . ?
O2 C1 O1 123.25(17) . . ?
O2 C1 C2 122.67(17) . . ?
O1 C1 C2 114.08(17) . . ?
N1 C2 C1 114.73(17) . . ?
N1 C2 H2A 106.6(14) . . ?
C1 C2 H2A 107.1(14) . . ?
N1 C2 H2B 110.6(13) . . ?
C1 C2 H2B 108.1(13) . . ?
H2A C2 H2B 109.6(19) . . ?
O3 C3 N1 122.21(18) . . ?
O3 C3 C4 120.88(17) . . ?
N1 C3 C4 116.91(17) . . ?
C6 C4 C5 118.82(17) 5 . ?
C6 C4 C3 117.59(17) 5 . ?
C5 C4 C3 123.59(17) . . ?
C6 C5 C4 120.08(19) . . ?
C6 C5 H5 119.1(15) . . ?
C4 C5 H5 120.8(15) . . ?
C5 C6 C4 121.10(19) . 5 ?
C5 C6 H6 119.1(15) . . ?
C4 C6 H6 119.8(15) 5 . ?

loop_
_geom_bond_atom_site_label_1
_geom_bond_atom_site_label_2
_geom_bond_distance
_geom_bond_site_symmetry_2
_geom_bond_publ_flag
Cd1 O5 2.181(2) . ?
Cd1 O1 2.2411(15) 2_655 ?
Cd1 O1 2.2411(15) . ?
Cd1 O2 2.719(2) . ?
Cd1 O2 2.719(2) 2_655 ?
Cd1 O4 2.3249(18) . ?
Cd1 O4 2.3249(18) 2_655 ?
O1 C1 1.281(2) . ?
O2 C1 1.242(3) . ?
O3 C3 1.237(3) . ?
O4 H1W 0.82(3) . ?
O4 H2W 0.81(3) . ?
O5 H5W 0.82(3) . ?
O6 H3W 0.78(3) . ?
O6 H4W 0.75(3) . ?
N1 C3 1.342(3) . ?
N1 C2 1.443(3) . ?
N1 H1N 0.83(3) . ?
C1 C2 1.525(3) . ?
C2 H2A 0.93(2) . ?
C2 H2B 0.98(2) . ?
C3 C4 1.504(3) . ?
C4 C6 1.389(3) 5 ?
C4 C5 1.398(3) . ?
C5 C6 1.384(3) . ?
C5 H5 0.91(2) . ?
C6 C4 1.389(3) 5 ?
C6 H6 0.91(2) . ?

loop_
_geom_hbond_atom_site_label_D
_geom_hbond_atom_site_label_H
_geom_hbond_atom_site_label_A
_geom_hbond_distance_DH
_geom_hbond_distance_HA
_geom_hbond_distance_DA
_geom_hbond_angle_DHA
_geom_hbond_site_symmetry_A
O4 H1W O6 0.82(3) 1.92(3) 2.736(2) 172(2) 3
O4 H2W O1 0.81(3) 1.84(3) 2.645(3) 168(3) 3_545
O6 H3W O2 0.78(3) 2.12(3) 2.842(3) 154(3) .
O6 H4W O3 0.75(3) 2.02(3) 2.774(2) 175(3) 3_445
O5 H5W O4 0.82(3) 1.88(3) 2.690(2) 173(3) 4_645
N1 H1N O6 0.83(3) 2.16(3) 2.908(3) 150(2) 3_455

loop_
_geom_torsion_atom_site_label_1
_geom_torsion_atom_site_label_2
_geom_torsion_atom_site_label_3
_geom_torsion_atom_site_label_4
_geom_torsion
_geom_torsion_site_symmetry_1
_geom_torsion_site_symmetry_2
_geom_torsion_site_symmetry_3
_geom_torsion_site_symmetry_4
_geom_torsion_publ_flag
O5 Cd1 O1 C1 7.67(13) . . . . ?
O1 Cd1 O1 C1 -172.33(13) 2_655 . . . ?
O4 Cd1 O1 C1 93.21(12) . . . . ?
O4 Cd1 O1 C1 -88.16(12) 2_655 . . . ?
Cd1 O1 C1 O2 -0.8(2) . . . . ?
Cd1 O1 C1 C2 178.63(13) . . . . ?
C3 N1 C2 C1 -71.0(2) . . . . ?
O2 C1 C2 N1 -8.7(3) . . . . ?
O1 C1 C2 N1 171.84(16) . . . . ?
C2 N1 C3 O3 1.4(3) . . . . ?
C2 N1 C3 C4 -178.71(17) . . . . ?
O3 C3 C4 C6 4.0(3) . . . 5 ?
N1 C3 C4 C6 -175.91(17) . . . 5 ?
O3 C3 C4 C5 -176.15(18) . . . . ?
N1 C3 C4 C5 3.9(3) . . . . ?
C6 C4 C5 C6 -0.5(3) 5 . . . ?
C3 C4 C5 C6 179.70(18) . . . . ?
C4 C5 C6 C4 0.5(3) . . . 5 ?
